data_4068368
loop_
_publ_author_name
'Rankin, Matthew A.'
'MacLean, Darren F.'
'McDonald, Robert'
'Ferguson, Michael J.'
'Lumsden, Michael D.'
'Stradiotto, Mark'

_publ_section_title
;
 Probing the Dynamics and Reactivity of a Stereochemically Nonrigid
 Cp*Ru(H)(\k2-P,Carbene) Complex
;
_journal_issue 1
_journal_name_full Organometallics
_journal_page_first 74
_journal_paper_doi 10.1021/om800761c
_journal_volume 28
_journal_year 2009
_chemical_formula_moiety 'C30 H49 N P2 Ru'
_chemical_formula_sum 'C30 H49 N P2 Ru'
_chemical_formula_weight 586.71
_chemical_name_systematic
;

 ?

;
_space_group_IT_number 14
_symmetry_cell_setting monoclinic
_symmetry_space_group_name_Hall '-P 2ybc'
_symmetry_space_group_name_H-M 'P 1 21/c 1'
_atom_sites_solution_hydrogens geom
_atom_sites_solution_primary direct
_atom_sites_solution_secondary difmap
_audit_creation_method SHELXL-97
_cell_angle_alpha 90.00
_cell_angle_beta 106.1644(8)
_cell_angle_gamma 90.00
_cell_formula_units_Z 4
_cell_length_a 14.8499(10)
_cell_length_b 10.6117(7)
_cell_length_c 19.3093(13)
_cell_measurement_reflns_used 6970
_cell_measurement_temperature 193(2)
_cell_measurement_theta_max 27.47
_cell_measurement_theta_min 2.46
_cell_volume 2922.5(3)
_computing_cell_refinement 'Bruker SAINT (Bruker, 1997)'
_computing_data_collection 'Bruker SMART (Bruker, 1997)'
_computing_data_reduction 'Bruker SAINT (Bruker, 1997)'
_computing_molecular_graphics 'Bruker SHELXTL (Bruker, 1997)'
_computing_publication_material 'Bruker SHELXTL (Bruker, 1997)'
_computing_structure_refinement 'SHELXL-97 (Sheldrick, 1997)'
_computing_structure_solution 'DIRDIF-96 (Beurskens et al., 1996)'
_diffrn_ambient_temperature 193(2)
_diffrn_detector_area_resol_mean 8.192
_diffrn_measured_fraction_theta_full 0.999
_diffrn_measured_fraction_theta_max 0.999
_diffrn_measurement_device_type 'Bruker PLATFORM diffractometer/SMART 1000 CCD area detector'
_diffrn_measurement_method '\w scans'
_diffrn_radiation_monochromator graphite
_diffrn_radiation_source 'fine-focus sealed tube'
_diffrn_radiation_type MoK\a
_diffrn_radiation_wavelength 0.71073
_diffrn_reflns_av_R_equivalents 0.0140
_diffrn_reflns_av_sigmaI/netI 0.0120
_diffrn_reflns_limit_h_max 19
_diffrn_reflns_limit_h_min -19
_diffrn_reflns_limit_k_max 13
_diffrn_reflns_limit_k_min -13
_diffrn_reflns_limit_l_max 25
_diffrn_reflns_limit_l_min -25
_diffrn_reflns_number 24934
_diffrn_reflns_theta_full 27.49
_diffrn_reflns_theta_max 27.49
_diffrn_reflns_theta_min 2.20
_diffrn_standards_decay_% 0
_diffrn_standards_interval_time 0
_diffrn_standards_number 0
_exptl_absorpt_coefficient_mu 0.665
_exptl_absorpt_correction_T_max 0.7769
_exptl_absorpt_correction_T_min 0.6834
_exptl_absorpt_correction_type multi-scan
_exptl_absorpt_process_details 'SADABS (Sheldrick, 1996)'
_exptl_crystal_colour orange
_exptl_crystal_density_diffrn 1.333
_exptl_crystal_density_method 'not measured'
_exptl_crystal_description prism
_exptl_crystal_F_000 1240
_exptl_crystal_size_max 0.62
_exptl_crystal_size_mid 0.57
_exptl_crystal_size_min 0.40
_refine_diff_density_max 0.729
_refine_diff_density_min -0.319
_refine_diff_density_rms 0.068
_refine_ls_extinction_method none
_refine_ls_goodness_of_fit_ref 1.083
_refine_ls_hydrogen_treatment constr
_refine_ls_matrix_type full
_refine_ls_number_parameters 313
_refine_ls_number_reflns 6703
_refine_ls_number_restraints 0
_refine_ls_restrained_S_all 1.083
_refine_ls_R_factor_all 0.0261
_refine_ls_R_factor_gt 0.0241
_refine_ls_shift/su_max 0.001
_refine_ls_shift/su_mean 0.000
_refine_ls_structure_factor_coef Fsqd
_refine_ls_weighting_details 'calc w=1/[\s^2^(Fo^2^)+(0.0352P)^2^+1.4716P] where P=(Fo^2^+2Fc^2^)/3'
_refine_ls_weighting_scheme calc
_refine_ls_wR_factor_gt 0.0640
_refine_ls_wR_factor_ref 0.0657
_reflns_number_gt 6262
_reflns_number_total 6703
_reflns_threshold_expression I>2\s(I)
_cod_data_source_file om800761c_si_001.cif
_cod_data_source_block dal07a5
_cod_depositor_comments
;
The following automatic conversions were performed:

'_symmetry_cell_setting' value 'Monoclinic' changed to 'monoclinic'
according to /home/saulius/struct/CIF-dictionaries/cif_core.dic
dictionary named 'cif_core.dic' version 2.4.2 from 2011-04-26.

Automatic conversion script
Id: cif_fix_values 1715 2011-07-08 13:25:40Z adriana 
;
_cod_original_sg_symbol_H-M 'P 21/c'
_cod_database_code 4068368

loop_
_symmetry_equiv_pos_as_xyz
'x, y, z'
'-x, y+1/2, -z+1/2'
'-x, -y, -z'
'x, -y-1/2, z-1/2'

loop_
_atom_site_label
_atom_site_type_symbol
_atom_site_fract_x
_atom_site_fract_y
_atom_site_fract_z
_atom_site_U_iso_or_equiv
_atom_site_adp_type
_atom_site_occupancy
_atom_site_symmetry_multiplicity
_atom_site_calc_flag
_atom_site_refinement_flags
Ru Ru 0.271406(8) 0.269983(11) 0.058092(6) 0.02176(5) Uani 1 1 d .
P1 P 0.30408(2) 0.09642(3) 0.13076(2) 0.02101(8) Uani 1 1 d .
P2 P 0.21269(3) 0.39200(4) 0.13254(2) 0.02939(9) Uani 1 1 d .
N N 0.07914(9) 0.14276(14) 0.06567(8) 0.0324(3) Uani 1 1 d .
C1 C 0.04670(12) -0.0075(2) 0.15410(11) 0.0398(4) Uani 1 1 d .
H1A H 0.0115 0.0520 0.1762 0.048 Uiso 1 1 calc R
H1B H 0.0016 -0.0591 0.1176 0.048 Uiso 1 1 calc R
C2 C 0.11356(11) 0.06224(16) 0.12059(9) 0.0290(3) Uani 1 1 d .
C3 C 0.20573(10) 0.02990(15) 0.15590(8) 0.0260(3) Uani 1 1 d .
C3A C 0.20374(11) -0.06483(16) 0.21161(9) 0.0292(3) Uani 1 1 d .
C4 C 0.27353(13) -0.13104(17) 0.26208(9) 0.0344(4) Uani 1 1 d .
H4 H 0.3377 -0.1155 0.2657 0.041 Uiso 1 1 calc R
C5 C 0.24925(16) -0.22002(19) 0.30716(11) 0.0424(4) Uani 1 1 d .
H5 H 0.2974 -0.2648 0.3409 0.051 Uiso 1 1 calc R
C6 C 0.15662(18) -0.2441(2) 0.30351(13) 0.0529(6) Uani 1 1 d .
H6 H 0.1411 -0.3055 0.3341 0.063 Uiso 1 1 calc R
C7 C 0.08617(16) -0.1774(2) 0.25453(12) 0.0514(5) Uani 1 1 d .
H7 H 0.0222 -0.1925 0.2517 0.062 Uiso 1 1 calc R
C7A C 0.10979(13) -0.08900(19) 0.21002(10) 0.0375(4) Uani 1 1 d .
C10 C 0.40000(13) 0.26610(16) 0.01260(10) 0.0313(3) Uani 1 1 d .
C11 C 0.39070(12) 0.39021(16) 0.03680(9) 0.0322(3) Uani 1 1 d .
C12 C 0.30216(13) 0.43772(16) -0.00575(9) 0.0340(4) Uani 1 1 d .
C13 C 0.25684(13) 0.34238(17) -0.05470(9) 0.0332(3) Uani 1 1 d .
C14 C 0.31661(13) 0.23384(16) -0.04292(9) 0.0315(4) Uani 1 1 d .
C15 C 0.49121(14) 0.1951(2) 0.02822(12) 0.0445(5) Uani 1 1 d .
H15A H 0.5241 0.2177 -0.0075 0.053 Uiso 1 1 calc R
H15B H 0.4786 0.1043 0.0258 0.053 Uiso 1 1 calc R
H15C H 0.5303 0.2169 0.0766 0.053 Uiso 1 1 calc R
C16 C 0.46710(15) 0.4679(2) 0.08595(11) 0.0453(5) Uani 1 1 d .
H16A H 0.5041 0.4147 0.1251 0.054 Uiso 1 1 calc R
H16B H 0.4390 0.5372 0.1063 0.054 Uiso 1 1 calc R
H16C H 0.5079 0.5022 0.0585 0.054 Uiso 1 1 calc R
C17 C 0.27387(18) 0.57434(18) -0.00970(12) 0.0489(5) Uani 1 1 d .
H17A H 0.3098 0.6215 -0.0366 0.059 Uiso 1 1 calc R
H17B H 0.2866 0.6087 0.0392 0.059 Uiso 1 1 calc R
H17C H 0.2068 0.5817 -0.0343 0.059 Uiso 1 1 calc R
C18 C 0.16698(15) 0.3569(2) -0.11368(10) 0.0470(5) Uani 1 1 d .
H18A H 0.1240 0.4114 -0.0970 0.056 Uiso 1 1 calc R
H18B H 0.1381 0.2740 -0.1265 0.056 Uiso 1 1 calc R
H18C H 0.1802 0.3949 -0.1561 0.056 Uiso 1 1 calc R
C19 C 0.30338(17) 0.12010(18) -0.09091(10) 0.0447(5) Uani 1 1 d .
H19A H 0.2369 0.0966 -0.1057 0.054 Uiso 1 1 calc R
H19B H 0.3405 0.0499 -0.0646 0.054 Uiso 1 1 calc R
H19C H 0.3240 0.1395 -0.1337 0.054 Uiso 1 1 calc R
C21 C 0.34464(11) -0.03927(14) 0.08424(8) 0.0251(3) Uani 1 1 d .
H21 H 0.3871 -0.0031 0.0572 0.030 Uiso 1 1 calc R
C22 C 0.26129(12) -0.09690(16) 0.02814(10) 0.0343(4) Uani 1 1 d .
H22A H 0.2259 -0.0301 -0.0028 0.041 Uiso 1 1 calc R
H22B H 0.2205 -0.1401 0.0526 0.041 Uiso 1 1 calc R
H22C H 0.2840 -0.1575 -0.0014 0.041 Uiso 1 1 calc R
C23 C 0.39925(13) -0.14479(17) 0.13178(10) 0.0362(4) Uani 1 1 d .
H23A H 0.4531 -0.1089 0.1679 0.043 Uiso 1 1 calc R
H23B H 0.4214 -0.2052 0.1018 0.043 Uiso 1 1 calc R
H23C H 0.3582 -0.1879 0.1561 0.043 Uiso 1 1 calc R
C24 C 0.39944(10) 0.10407(15) 0.21767(8) 0.0263(3) Uani 1 1 d .
H24 H 0.4142 0.0158 0.2353 0.032 Uiso 1 1 calc R
C25 C 0.37109(13) 0.17704(18) 0.27605(9) 0.0350(4) Uani 1 1 d .
H25A H 0.3143 0.1396 0.2837 0.042 Uiso 1 1 calc R
H25B H 0.3587 0.2650 0.2610 0.042 Uiso 1 1 calc R
H25C H 0.4219 0.1735 0.3210 0.042 Uiso 1 1 calc R
C26 C 0.48816(11) 0.16052(18) 0.20516(10) 0.0359(4) Uani 1 1 d .
H26A H 0.5058 0.1125 0.1676 0.043 Uiso 1 1 calc R
H26B H 0.5392 0.1567 0.2500 0.043 Uiso 1 1 calc R
H26C H 0.4765 0.2485 0.1899 0.043 Uiso 1 1 calc R
C27 C 0.13418(11) 0.19557(16) 0.01950(9) 0.0301(3) Uani 1 1 d .
H27A H 0.0954 0.2636 -0.0091 0.036 Uiso 1 1 calc R
H27B H 0.1378 0.1284 -0.0152 0.036 Uiso 1 1 calc R
C28 C -0.02219(12) 0.1586(2) 0.03801(11) 0.0431(4) Uani 1 1 d .
H28A H -0.0497 0.0825 0.0118 0.052 Uiso 1 1 calc R
H28B H -0.0358 0.2311 0.0053 0.052 Uiso 1 1 calc R
H28C H -0.0491 0.1729 0.0783 0.052 Uiso 1 1 calc R
C31 C 0.15722(13) 0.33546(19) 0.20063(10) 0.0385(4) Uani 1 1 d .
H31A H 0.1119 0.2691 0.1797 0.046 Uiso 1 1 calc R
H31B H 0.1248 0.4055 0.2165 0.046 Uiso 1 1 calc R
H31C H 0.2053 0.3015 0.2420 0.046 Uiso 1 1 calc R
C32 C 0.11443(16) 0.4936(2) 0.08430(13) 0.0527(5) Uani 1 1 d .
H32A H 0.1302 0.5348 0.0438 0.063 Uiso 1 1 calc R
H32B H 0.1030 0.5577 0.1174 0.063 Uiso 1 1 calc R
H32C H 0.0579 0.4422 0.0661 0.063 Uiso 1 1 calc R
C33 C 0.29152(16) 0.51113(19) 0.18657(12) 0.0464(5) Uani 1 1 d .
H33A H 0.3274 0.5514 0.1571 0.056 Uiso 1 1 calc R
H33B H 0.3347 0.4706 0.2284 0.056 Uiso 1 1 calc R
H33C H 0.2545 0.5749 0.2031 0.056 Uiso 1 1 calc R

loop_
_atom_site_aniso_label
_atom_site_aniso_U_11
_atom_site_aniso_U_22
_atom_site_aniso_U_33
_atom_site_aniso_U_23
_atom_site_aniso_U_13
_atom_site_aniso_U_12
Ru 0.02260(7) 0.01895(7) 0.02230(7) -0.00077(4) 0.00388(5) 0.00046(4)
P1 0.01841(16) 0.02033(17) 0.02336(18) -0.00022(13) 0.00425(13) -0.00079(13)
P2 0.0303(2) 0.0258(2) 0.0314(2) -0.00455(16) 0.00751(16) 0.00359(16)
N 0.0181(6) 0.0386(8) 0.0375(7) -0.0023(6) 0.0026(5) -0.0002(5)
C1 0.0258(8) 0.0519(11) 0.0445(10) -0.0044(8) 0.0142(7) -0.0079(8)
C2 0.0229(7) 0.0318(8) 0.0329(8) -0.0077(6) 0.0089(6) -0.0044(6)
C3 0.0217(7) 0.0279(7) 0.0283(7) -0.0024(6) 0.0066(6) -0.0030(6)
C3A 0.0309(8) 0.0302(8) 0.0296(8) -0.0046(6) 0.0134(6) -0.0068(6)
C4 0.0384(9) 0.0332(9) 0.0338(9) 0.0029(7) 0.0138(7) -0.0043(7)
C5 0.0543(12) 0.0406(10) 0.0346(10) 0.0056(8) 0.0162(9) -0.0044(9)
C6 0.0638(15) 0.0555(13) 0.0477(12) 0.0092(10) 0.0293(11) -0.0154(11)
C7 0.0458(11) 0.0634(14) 0.0530(12) 0.0022(11) 0.0270(10) -0.0169(10)
C7A 0.0347(9) 0.0439(10) 0.0384(9) -0.0050(8) 0.0176(7) -0.0095(8)
C10 0.0336(9) 0.0320(8) 0.0320(8) 0.0045(6) 0.0151(7) -0.0012(7)
C11 0.0382(9) 0.0286(8) 0.0314(8) 0.0028(6) 0.0122(7) -0.0073(7)
C12 0.0455(10) 0.0252(8) 0.0322(8) 0.0047(6) 0.0122(7) -0.0012(7)
C13 0.0407(9) 0.0311(8) 0.0265(8) 0.0041(6) 0.0076(7) 0.0002(7)
C14 0.0421(10) 0.0281(8) 0.0268(8) 0.0015(6) 0.0135(7) -0.0009(7)
C15 0.0366(10) 0.0514(11) 0.0526(12) 0.0098(9) 0.0243(9) 0.0057(9)
C16 0.0477(11) 0.0432(11) 0.0443(11) 0.0000(8) 0.0119(9) -0.0198(9)
C17 0.0725(14) 0.0261(9) 0.0500(11) 0.0083(8) 0.0198(10) 0.0047(9)
C18 0.0523(12) 0.0524(12) 0.0296(9) 0.0080(8) 0.0003(8) 0.0055(10)
C19 0.0728(14) 0.0354(10) 0.0299(9) -0.0049(7) 0.0207(9) -0.0032(9)
C21 0.0260(7) 0.0211(7) 0.0288(7) 0.0007(6) 0.0086(6) 0.0018(6)
C22 0.0360(9) 0.0257(8) 0.0377(9) -0.0074(7) 0.0044(7) 0.0002(7)
C23 0.0421(9) 0.0286(8) 0.0373(9) 0.0017(7) 0.0099(7) 0.0125(7)
C24 0.0234(7) 0.0270(7) 0.0249(7) 0.0017(6) 0.0010(6) -0.0011(6)
C25 0.0366(9) 0.0367(9) 0.0281(8) -0.0042(7) 0.0028(7) -0.0005(7)
C26 0.0243(8) 0.0417(10) 0.0369(9) 0.0020(7) 0.0008(7) -0.0059(7)
C27 0.0252(7) 0.0305(8) 0.0302(8) -0.0010(6) 0.0004(6) 0.0011(6)
C28 0.0211(8) 0.0548(12) 0.0492(11) -0.0008(9) 0.0025(7) 0.0038(8)
C31 0.0363(9) 0.0436(10) 0.0394(9) -0.0081(8) 0.0167(8) 0.0026(8)
C32 0.0524(12) 0.0475(12) 0.0574(13) 0.0029(10) 0.0139(10) 0.0258(10)
C33 0.0580(12) 0.0338(10) 0.0487(11) -0.0173(8) 0.0171(9) -0.0099(9)

loop_
_atom_type_symbol
_atom_type_description
_atom_type_scat_dispersion_real
_atom_type_scat_dispersion_imag
_atom_type_scat_source
C C 0.0033 0.0016 'International Tables Vol C Tables 4.2.6.8 and 6.1.1.4'
H H 0.0000 0.0000 'International Tables Vol C Tables 4.2.6.8 and 6.1.1.4'
N N 0.0061 0.0033 'International Tables Vol C Tables 4.2.6.8 and 6.1.1.4'
P P 0.1023 0.0942 'International Tables Vol C Tables 4.2.6.8 and 6.1.1.4'
Ru Ru -1.2594 0.8363 'International Tables Vol C Tables 4.2.6.8 and 6.1.1.4'

loop_
_geom_angle_atom_site_label_1
_geom_angle_atom_site_label_2
_geom_angle_atom_site_label_3
_geom_angle
C27 Ru C13 87.89(7)
C27 Ru C14 96.93(7)
C13 Ru C14 36.91(6)
C27 Ru P2 86.23(5)
C13 Ru P2 117.59(5)
C14 Ru P2 153.62(4)
C27 Ru C12 114.73(7)
C13 Ru C12 36.40(6)
C14 Ru C12 61.00(6)
P2 Ru C12 93.83(5)
C27 Ru P1 86.25(5)
C13 Ru P1 144.32(5)
C14 Ru P1 109.22(4)
P2 Ru P1 97.102(16)
C12 Ru P1 156.98(5)
C27 Ru C11 148.58(6)
C13 Ru C11 60.91(6)
C14 Ru C11 60.97(6)
P2 Ru C11 104.19(5)
C12 Ru C11 36.38(6)
P1 Ru C11 120.81(5)
C27 Ru C10 132.43(7)
C13 Ru C10 60.56(6)
C14 Ru C10 36.52(6)
P2 Ru C10 138.60(5)
C12 Ru C10 59.90(6)
P1 Ru C10 99.34(4)
C11 Ru C10 35.69(6)
C3 P1 C24 104.04(7)
C3 P1 C21 102.67(7)
C24 P1 C21 101.43(7)
C3 P1 Ru 115.53(5)
C24 P1 Ru 119.60(5)
C21 P1 Ru 111.41(5)
C31 P2 C33 99.22(9)
C31 P2 C32 95.91(10)
C33 P2 C32 100.02(11)
C31 P2 Ru 126.33(6)
C33 P2 Ru 116.97(7)
C32 P2 Ru 113.64(8)
C2 N C28 119.20(15)
C2 N C27 124.29(13)
C28 N C27 115.00(14)
C7A C1 C2 103.72(14)
N C2 C3 130.40(15)
N C2 C1 119.64(14)
C3 C2 C1 109.95(15)
C2 C3 C3A 107.94(14)
C2 C3 P1 122.05(12)
C3A C3 P1 129.99(12)
C4 C3A C7A 117.42(16)
C4 C3A C3 133.45(15)
C7A C3A C3 109.14(15)
C5 C4 C3A 120.25(17)
C6 C5 C4 121.3(2)
C5 C6 C7 119.34(19)
C7A C7 C6 119.64(19)
C7 C7A C3A 122.07(19)
C7 C7A C1 128.76(18)
C3A C7A C1 109.17(15)
C11 C10 C14 108.96(15)
C11 C10 C15 124.35(17)
C14 C10 C15 124.83(17)
C11 C10 Ru 72.04(10)
C14 C10 Ru 69.89(10)
C15 C10 Ru 136.43(12)
C10 C11 C12 107.21(15)
C10 C11 C16 126.23(17)
C12 C11 C16 125.34(17)
C10 C11 Ru 72.27(9)
C12 C11 Ru 70.73(9)
C16 C11 Ru 132.10(12)
C13 C12 C11 108.66(15)
C13 C12 C17 125.36(18)
C11 C12 C17 124.47(17)
C13 C12 Ru 71.02(10)
C11 C12 Ru 72.89(9)
C17 C12 Ru 133.11(14)
C12 C13 C14 108.02(16)
C12 C13 C18 126.02(17)
C14 C13 C18 125.68(17)
C12 C13 Ru 72.58(9)
C14 C13 Ru 71.66(9)
C18 C13 Ru 126.27(13)
C13 C14 C10 107.11(15)
C13 C14 C19 125.42(17)
C10 C14 C19 126.17(17)
C13 C14 Ru 71.43(10)
C10 C14 Ru 73.58(10)
C19 C14 Ru 130.43(12)
C22 C21 C23 108.79(14)
C22 C21 P1 109.94(11)
C23 C21 P1 117.40(11)
C25 C24 C26 110.30(14)
C25 C24 P1 112.96(11)
C26 C24 P1 110.24(11)
N C27 Ru 124.67(11)

loop_
_geom_bond_atom_site_label_1
_geom_bond_atom_site_label_2
_geom_bond_distance
Ru C27 2.1180(16)
Ru C13 2.2622(16)
Ru C14 2.2652(17)
Ru P2 2.2806(4)
Ru C12 2.2825(17)
Ru P1 2.2842(4)
Ru C11 2.3109(16)
Ru C10 2.3138(17)
P1 C3 1.8060(15)
P1 C24 1.8721(15)
P1 C21 1.8827(15)
P2 C31 1.8358(19)
P2 C33 1.8376(19)
P2 C32 1.844(2)
N C2 1.347(2)
N C28 1.460(2)
N C27 1.477(2)
C1 C7A 1.493(3)
C1 C2 1.520(2)
C2 C3 1.392(2)
C3 C3A 1.479(2)
C3A C4 1.398(2)
C3A C7A 1.410(2)
C4 C5 1.398(2)
C5 C6 1.381(3)
C6 C7 1.393(4)
C7 C7A 1.381(3)
C10 C11 1.417(2)
C10 C14 1.436(3)
C10 C15 1.505(3)
C11 C12 1.434(3)
C11 C16 1.506(2)
C12 C13 1.420(2)
C12 C17 1.505(2)
C13 C14 1.433(2)
C13 C18 1.502(3)
C14 C19 1.501(2)
C21 C22 1.527(2)
C21 C23 1.530(2)
C24 C25 1.521(2)
C24 C26 1.526(2)

loop_
_geom_torsion_atom_site_label_1
_geom_torsion_atom_site_label_2
_geom_torsion_atom_site_label_3
_geom_torsion_atom_site_label_4
_geom_torsion
C27 Ru P1 C3 -28.17(7)
C13 Ru P1 C3 -109.27(10)
C14 Ru P1 C3 -124.21(8)
P2 Ru P1 C3 57.55(6)
C12 Ru P1 C3 175.28(13)
C11 Ru P1 C3 168.77(7)
C10 Ru P1 C3 -160.58(7)
C27 Ru P1 C24 -153.65(7)
C13 Ru P1 C24 125.24(10)
C14 Ru P1 C24 110.31(8)
P2 Ru P1 C24 -67.93(6)
C12 Ru P1 C24 49.79(13)
C11 Ru P1 C24 43.29(8)
C10 Ru P1 C24 73.93(7)
C27 Ru P1 C21 88.47(7)
C13 Ru P1 C21 7.36(10)
C14 Ru P1 C21 -7.57(7)
P2 Ru P1 C21 174.19(5)
C12 Ru P1 C21 -68.09(13)
C11 Ru P1 C21 -74.59(7)
C10 Ru P1 C21 -43.95(7)
C27 Ru P2 C31 59.29(9)
C13 Ru P2 C31 144.93(9)
C14 Ru P2 C31 157.29(13)
C12 Ru P2 C31 173.86(9)
P1 Ru P2 C31 -26.45(8)
C11 Ru P2 C31 -150.77(9)
C10 Ru P2 C31 -139.31(10)
C27 Ru P2 C33 -174.03(10)
C13 Ru P2 C33 -88.40(10)
C14 Ru P2 C33 -76.03(14)
C12 Ru P2 C33 -59.47(10)
P1 Ru P2 C33 100.23(9)
C11 Ru P2 C33 -24.10(10)
C10 Ru P2 C33 -12.64(11)
C27 Ru P2 C32 -58.20(10)
C13 Ru P2 C32 27.44(11)
C14 Ru P2 C32 39.81(15)
C12 Ru P2 C32 56.37(10)
P1 Ru P2 C32 -143.93(9)
C11 Ru P2 C32 91.74(10)
C10 Ru P2 C32 103.20(11)
C28 N C2 C3 179.50(18)
C27 N C2 C3 14.3(3)
C28 N C2 C1 -1.8(2)
C27 N C2 C1 -167.01(15)
C7A C1 C2 N 178.10(15)
C7A C1 C2 C3 -2.9(2)
N C2 C3 C3A -179.10(17)
C1 C2 C3 C3A 2.08(19)
N C2 C3 P1 -0.6(3)
C1 C2 C3 P1 -179.41(12)
C24 P1 C3 C2 147.72(13)
C21 P1 C3 C2 -106.88(14)
Ru P1 C3 C2 14.58(15)
C24 P1 C3 C3A -34.13(16)
C21 P1 C3 C3A 71.27(16)
Ru P1 C3 C3A -167.26(13)
C2 C3 C3A C4 179.29(18)
P1 C3 C3A C4 0.9(3)
C2 C3 C3A C7A -0.33(19)
P1 C3 C3A C7A -178.69(13)
C7A C3A C4 C5 1.9(3)
C3 C3A C4 C5 -177.74(18)
C3A C4 C5 C6 -0.5(3)
C4 C5 C6 C7 -0.7(3)
C5 C6 C7 C7A 0.5(4)
C6 C7 C7A C3A 1.0(3)
C6 C7 C7A C1 179.9(2)
C4 C3A C7A C7 -2.1(3)
C3 C3A C7A C7 177.58(18)
C4 C3A C7A C1 178.74(16)
C3 C3A C7A C1 -1.6(2)
C2 C1 C7A C7 -176.4(2)
C2 C1 C7A C3A 2.7(2)
C27 Ru C10 C11 135.17(11)
C13 Ru C10 C11 80.15(11)
C14 Ru C10 C11 118.84(14)
P2 Ru C10 C11 -19.28(13)
C12 Ru C10 C11 37.98(10)
P1 Ru C10 C11 -131.37(9)
C27 Ru C10 C14 16.33(13)
C13 Ru C10 C14 -38.68(10)
P2 Ru C10 C14 -138.12(8)
C12 Ru C10 C14 -80.86(10)
P1 Ru C10 C14 109.80(9)
C11 Ru C10 C14 -118.84(14)
C27 Ru C10 C15 -103.5(2)
C13 Ru C10 C15 -158.5(2)
C14 Ru C10 C15 -119.8(2)
P2 Ru C10 C15 102.05(19)
C12 Ru C10 C15 159.3(2)
P1 Ru C10 C15 -10.0(2)
C11 Ru C10 C15 121.3(2)
C14 C10 C11 C12 -2.07(19)
C15 C10 C11 C12 162.99(16)
Ru C10 C11 C12 -62.51(11)
C14 C10 C11 C16 -169.89(16)
C15 C10 C11 C16 -4.8(3)
Ru C10 C11 C16 129.67(17)
C14 C10 C11 Ru 60.44(12)
C15 C10 C11 Ru -134.51(17)
C27 Ru C11 C10 -86.53(16)
C13 Ru C11 C10 -79.07(11)
C14 Ru C11 C10 -36.60(10)
P2 Ru C11 C10 166.98(9)
C12 Ru C11 C10 -116.15(15)
P1 Ru C11 C10 59.57(11)
C27 Ru C11 C12 29.62(17)
C13 Ru C11 C12 37.09(10)
C14 Ru C11 C12 79.55(11)
P2 Ru C11 C12 -76.87(10)
P1 Ru C11 C12 175.72(8)
C10 Ru C11 C12 116.15(15)
C27 Ru C11 C16 150.29(17)
C13 Ru C11 C16 157.8(2)
C14 Ru C11 C16 -159.8(2)
P2 Ru C11 C16 43.80(19)
C12 Ru C11 C16 120.7(2)
P1 Ru C11 C16 -63.62(19)
C10 Ru C11 C16 -123.2(2)
C10 C11 C12 C13 1.10(19)
C16 C11 C12 C13 169.06(16)
Ru C11 C12 C13 -62.41(12)
C10 C11 C12 C17 -165.49(17)
C16 C11 C12 C17 2.5(3)
Ru C11 C12 C17 131.00(19)
C10 C11 C12 Ru 63.52(11)
C16 C11 C12 Ru -128.52(17)
C27 Ru C12 C13 -46.14(12)
C14 Ru C12 C13 37.93(11)
P2 Ru C12 C13 -133.74(10)
P1 Ru C12 C13 107.94(14)
C11 Ru C12 C13 117.38(15)
C10 Ru C12 C13 80.14(12)
C27 Ru C12 C11 -163.52(10)
C13 Ru C12 C11 -117.38(15)
C14 Ru C12 C11 -79.45(11)
P2 Ru C12 C11 108.88(10)
P1 Ru C12 C11 -9.44(18)
C10 Ru C12 C11 -37.24(10)
C27 Ru C12 C17 74.9(2)
C13 Ru C12 C17 121.1(2)
C14 Ru C12 C17 159.0(2)
P2 Ru C12 C17 -12.7(2)
P1 Ru C12 C17 -130.97(17)
C11 Ru C12 C17 -121.5(2)
C10 Ru C12 C17 -158.8(2)
C11 C12 C13 C14 0.28(19)
C17 C12 C13 C14 166.72(18)
Ru C12 C13 C14 -63.33(12)
C11 C12 C13 C18 -173.82(17)
C17 C12 C13 C18 -7.4(3)
Ru C12 C13 C18 122.58(19)
C11 C12 C13 Ru 63.61(12)
C17 C12 C13 Ru -129.95(19)
C27 Ru C13 C12 139.05(11)
C14 Ru C13 C12 -116.46(16)
P2 Ru C13 C12 54.42(11)
P1 Ru C13 C12 -140.37(9)
C11 Ru C13 C12 -37.06(10)
C10 Ru C13 C12 -78.19(11)
C27 Ru C13 C14 -104.49(11)
P2 Ru C13 C14 170.88(9)
C12 Ru C13 C14 116.46(16)
P1 Ru C13 C14 -23.91(15)
C11 Ru C13 C14 79.40(11)
C10 Ru C13 C14 38.27(10)
C27 Ru C13 C18 16.76(17)
C14 Ru C13 C18 121.3(2)
P2 Ru C13 C18 -67.87(17)
C12 Ru C13 C18 -122.3(2)
P1 Ru C13 C18 97.34(17)
C11 Ru C13 C18 -159.35(19)
C10 Ru C13 C18 159.52(19)
C12 C13 C14 C10 -1.53(19)
C18 C13 C14 C10 172.59(17)
Ru C13 C14 C10 -65.46(12)
C12 C13 C14 C19 -169.16(17)
C18 C13 C14 C19 5.0(3)
Ru C13 C14 C19 126.92(18)
C12 C13 C14 Ru 63.92(12)
C18 C13 C14 Ru -121.95(19)
C11 C10 C14 C13 2.24(19)
C15 C10 C14 C13 -162.73(16)
Ru C10 C14 C13 64.02(12)
C11 C10 C14 C19 169.75(16)
C15 C10 C14 C19 4.8(3)
Ru C10 C14 C19 -128.47(17)
C11 C10 C14 Ru -61.78(12)
C15 C10 C14 Ru 133.25(17)
C27 Ru C14 C13 77.08(11)
P2 Ru C14 C13 -18.43(18)
C12 Ru C14 C13 -37.40(10)
P1 Ru C14 C13 165.50(9)
C11 Ru C14 C13 -79.23(11)
C10 Ru C14 C13 -114.99(14)
C27 Ru C14 C10 -167.93(10)
C13 Ru C14 C10 114.99(14)
P2 Ru C14 C10 96.57(13)
C12 Ru C14 C10 77.59(10)
P1 Ru C14 C10 -79.50(9)
C11 Ru C14 C10 35.76(9)
C27 Ru C14 C19 -44.06(19)
C13 Ru C14 C19 -121.1(2)
P2 Ru C14 C19 -139.56(14)
C12 Ru C14 C19 -158.5(2)
P1 Ru C14 C19 44.37(19)
C11 Ru C14 C19 159.6(2)
C10 Ru C14 C19 123.9(2)
C3 P1 C21 C22 49.40(13)
C24 P1 C21 C22 156.81(11)
Ru P1 C21 C22 -74.83(12)
C3 P1 C21 C23 -75.63(14)
C24 P1 C21 C23 31.78(14)
Ru P1 C21 C23 160.14(11)
C3 P1 C24 C25 -55.46(13)
C21 P1 C24 C25 -161.79(12)
Ru P1 C24 C25 75.30(12)
C3 P1 C24 C26 -179.36(12)
C21 P1 C24 C26 74.31(13)
Ru P1 C24 C26 -48.60(13)
C2 N C27 Ru -45.3(2)
C28 N C27 Ru 148.91(14)
C13 Ru C27 N -170.26(14)
C14 Ru C27 N 153.89(14)
P2 Ru C27 N -52.43(13)
C12 Ru C27 N -144.91(13)
P1 Ru C27 N 44.96(13)
C11 Ru C27 N -163.74(12)
C10 Ru C27 N 144.18(12)
